data_7251697
loop_
_publ_author_name
'Tang, Yan'
'Ponnam, Devendar'
'Ma, Zhifeng'
'Tao, Xiong'
'Sun, Long'
'Yang, Hekun'
'Chen, Jingchao'
'Fan, Baomin'

_publ_section_title
;
 Visible light-mediated stereoselective haloalkylation of bicyclic alkenes
;
_journal_issue 5
_journal_name_full 'Green Chemistry'
_journal_page_first 2422
_journal_page_last 2428
_journal_paper_doi 10.1039/D5GC05217C
_journal_volume 28
_journal_year 2026
_chemical_formula_moiety 'C12 H10 I N O'
_chemical_formula_sum 'C12 H10 I N O'
_chemical_formula_weight 311.11
_chemical_name_systematic 1
_space_group_crystal_system orthorhombic
_space_group_IT_number 61
_space_group_name_Hall '-P 2ac 2ab'
_space_group_name_H-M_alt 'P b c a'
_atom_sites_solution_hydrogens mixed
_atom_sites_solution_primary dual
_audit_creation_date 2024-11-21
_audit_creation_method
;
Olex2 1.5
(compiled 2024.02.16 svn.r378c4104 for OlexSys, GUI svn.r6928)
;
_audit_update_record
;
2025-04-11 deposited with the CCDC.	2025-12-30 downloaded from the CCDC.
;
_cell_angle_alpha 90
_cell_angle_beta 90
_cell_angle_gamma 90
_cell_formula_units_Z 8
_cell_length_a 12.7130(3)
_cell_length_b 9.9112(3)
_cell_length_c 17.8424(4)
_cell_measurement_reflns_used 5189
_cell_measurement_temperature 293
_cell_measurement_theta_max 28.2740
_cell_measurement_theta_min 3.9680
_cell_volume 2248.16(10)
_computing_cell_refinement 'CrysAlisPro 1.171.42.90a (Rigaku OD, 2023)'
_computing_data_collection 'CrysAlisPro 1.171.42.90a (Rigaku OD, 2023)'
_computing_data_reduction 'CrysAlisPro 1.171.42.90a (Rigaku OD, 2023)'
_computing_molecular_graphics 'Olex2 1.5 (Dolomanov et al., 2009)'
_computing_publication_material 'Olex2 1.5 (Dolomanov et al., 2009)'
_computing_structure_refinement 'SHELXL 2018/3 (Sheldrick, 2015)'
_computing_structure_solution 'SHELXT 2018/2 (Sheldrick, 2018)'
_diffrn_ambient_temperature 293
_diffrn_detector 'CCD plate'
_diffrn_detector_area_resol_mean 8.0353
_diffrn_detector_type EosS2
_diffrn_measured_fraction_theta_full 0.998
_diffrn_measured_fraction_theta_max 0.921
_diffrn_measurement_details
;
List of Runs (angles in degrees, time in seconds):

  # Type    Start    End  Width  t~exp~   \w     \q     \k     \f   Frames
#--------------------------------------------------------------------------
  1  \w    -10.00  42.00   1.00    8.55    --   16.70  77.00   0.00   52
  2  \w    -10.00  42.00   1.00    8.55    --   16.70  77.00 120.00   52
  3  \w      0.00  84.00   1.00    8.55    --   16.70  57.00 -90.00   84
  4  \w      0.00  84.00   1.00    8.55    --   16.70  57.00  30.00   84
  5  \w    -10.00  42.00   1.00    8.55    --   16.70  77.00  90.00   52
  6  \w    -15.00  21.00   1.00    8.55    --   16.70 -99.00 -30.00   36
;
_diffrn_measurement_device 'four-circle diffractometer'
_diffrn_measurement_device_type 'SuperNova, Single source at offset/far, EosS2'
_diffrn_measurement_method '\w scans'
_diffrn_orient_matrix_type 'CrysAlisPro convention (1999,Acta A55,543-557)'
_diffrn_orient_matrix_UB_11 0.0474001000
_diffrn_orient_matrix_UB_12 -0.0242004000
_diffrn_orient_matrix_UB_13 -0.0161136000
_diffrn_orient_matrix_UB_21 -0.0124072000
_diffrn_orient_matrix_UB_22 0.0335200000
_diffrn_orient_matrix_UB_23 -0.0339938000
_diffrn_orient_matrix_UB_31 0.0267064000
_diffrn_orient_matrix_UB_32 0.0584296000
_diffrn_orient_matrix_UB_33 0.0128072000
_diffrn_radiation_monochromator mirror
_diffrn_radiation_probe x-ray
_diffrn_radiation_type 'Mo K\a'
_diffrn_radiation_wavelength 0.71073
_diffrn_reflns_av_R_equivalents 0.0272
_diffrn_reflns_av_unetI/netI 0.0200
_diffrn_reflns_Laue_measured_fraction_full 0.998
_diffrn_reflns_Laue_measured_fraction_max 0.921
_diffrn_reflns_limit_h_max 16
_diffrn_reflns_limit_h_min -16
_diffrn_reflns_limit_k_max 8
_diffrn_reflns_limit_k_min -13
_diffrn_reflns_limit_l_max 23
_diffrn_reflns_limit_l_min -23
_diffrn_reflns_number 16884
_diffrn_reflns_point_group_measured_fraction_full 0.998
_diffrn_reflns_point_group_measured_fraction_max 0.921
_diffrn_reflns_theta_full 25.242
_diffrn_reflns_theta_max 29.339
_diffrn_reflns_theta_min 3.465
_diffrn_source 'micro-focus sealed X-ray tube'
_diffrn_source_type 'SuperNova (Mo) X-ray Source'
_exptl_absorpt_coefficient_mu 2.821
_exptl_absorpt_correction_T_max 1.00000
_exptl_absorpt_correction_T_min 0.77194
_exptl_absorpt_correction_type multi-scan
_exptl_absorpt_process_details
;
CrysAlisPro 1.171.42.90a (Rigaku Oxford Diffraction, 2023)
Empirical absorption correction using spherical harmonics,
implemented in SCALE3 ABSPACK scaling algorithm.
;
_exptl_crystal_colour 'clear light colourless'
_exptl_crystal_colour_lustre clear
_exptl_crystal_colour_modifier light
_exptl_crystal_colour_primary colourless
_exptl_crystal_density_diffrn 1.838
_exptl_crystal_description block
_exptl_crystal_F_000 1200
_exptl_crystal_size_max 0.06
_exptl_crystal_size_mid 0.05
_exptl_crystal_size_min 0.04
_refine_diff_density_max 0.344
_refine_diff_density_min -0.839
_refine_diff_density_rms 0.076
_refine_ls_extinction_method none
_refine_ls_goodness_of_fit_ref 1.037
_refine_ls_hydrogen_treatment mixed
_refine_ls_matrix_type full
_refine_ls_number_parameters 148
_refine_ls_number_reflns 2840
_refine_ls_number_restraints 2
_refine_ls_restrained_S_all 1.037
_refine_ls_R_factor_all 0.0574
_refine_ls_R_factor_gt 0.0344
_refine_ls_shift/su_max 0.001
_refine_ls_shift/su_mean 0.000
_refine_ls_structure_factor_coef Fsqd
_refine_ls_weighting_details 'w=1/[\s^2^(Fo^2^)+(0.0251P)^2^+3.2750P] where P=(Fo^2^+2Fc^2^)/3'
_refine_ls_weighting_scheme calc
_refine_ls_wR_factor_gt 0.0715
_refine_ls_wR_factor_ref 0.0823
_reflns_Friedel_coverage 0.000
_reflns_number_gt 1939
_reflns_number_total 2840
_reflns_threshold_expression 'I > 2\s(I)'
_cod_data_source_file d5gc05217c2.cif
_cod_data_source_block 1120-a_auto
_cod_database_code 7251697
_shelx_shelxl_version_number 2018/3
_shelx_space_group_comment
;
The symmetry employed for this shelxl refinement is uniquely defined
by the following loop, which should always be used as a source of
symmetry information in preference to the above space-group names.
They are only intended as comments.
;
_shelx_estimated_absorpt_t_max 0.896
_shelx_estimated_absorpt_t_min 0.849
_olex2_refinement_description
;
1. Fixed Uiso
 At 1.2 times of:
  All C(H) groups
2. Restrained distances
 H11B-C11
 0.95 with sigma of 0.002
 C11-H11A
 0.95 with sigma of 0.002
3.a Ternary CH refined with riding coordinates:
 C9(H9), C8(H8), C7(H7)
3.b Aromatic/amide H refined with riding coordinates:
 C6(H6), C3(H3), C1(H1), C2(H2)
;
_olex2_submission_special_instructions 'No special instructions were received'
_oxdiff_exptl_absorpt_empirical_details
;
Empirical correction (ABSPACK) includes:
- Absorption correction using spherical harmonics
- Frame scaling
;
_oxdiff_exptl_absorpt_empirical_full_max 1.294
_oxdiff_exptl_absorpt_empirical_full_min 0.861

loop_
_space_group_symop_operation_xyz
'x, y, z'
'-x+1/2, -y, z+1/2'
'-x, y+1/2, -z+1/2'
'x+1/2, -y+1/2, -z'
'-x, -y, -z'
'x-1/2, y, -z-1/2'
'x, -y-1/2, z-1/2'
'-x-1/2, y-1/2, z'

loop_
_atom_site_label
_atom_site_type_symbol
_atom_site_fract_x
_atom_site_fract_y
_atom_site_fract_z
_atom_site_U_iso_or_equiv
_atom_site_adp_type
_atom_site_occupancy
_atom_site_site_symmetry_order
_atom_site_calc_flag
_atom_site_refinement_flags_posn
_atom_site_refinement_flags_adp
_atom_site_refinement_flags_occupancy
_atom_site_disorder_assembly
_atom_site_disorder_group
I1 I 0.25027(2) 0.52441(3) 0.54488(2) 0.05942(12) Uani 1 1 d . . . . .
O1 O 0.3187(2) 0.4497(2) 0.35776(14) 0.0495(6) Uani 1 1 d . . . . .
C9 C 0.2891(2) 0.6247(3) 0.44052(17) 0.0345(7) Uani 1 1 d . . . . .
H9 H 0.311998 0.717298 0.450650 0.041 Uiso 1 1 calc R U . . .
C5 C 0.3427(3) 0.6371(3) 0.28472(18) 0.0418(8) Uani 1 1 d . . . . .
C4 C 0.4198(3) 0.6382(3) 0.33972(19) 0.0413(7) Uani 1 1 d . . . . .
C10 C 0.2014(2) 0.6251(3) 0.37918(17) 0.0328(6) Uani 1 1 d . . . . .
C11 C 0.0920(3) 0.5634(3) 0.3997(2) 0.0408(8) Uani 1 1 d D . . . .
N1 N -0.0082(3) 0.7281(4) 0.4846(2) 0.0712(11) Uani 1 1 d . . . . .
C8 C 0.2578(3) 0.5465(3) 0.3158(2) 0.0430(8) Uani 1 1 d . . . . .
H8 H 0.210860 0.507237 0.278099 0.052 Uiso 1 1 calc R U . . .
C12 C 0.0367(3) 0.6507(4) 0.4475(2) 0.0509(9) Uani 1 1 d . . . . .
C7 C 0.3776(3) 0.5466(3) 0.4010(2) 0.0434(8) Uani 1 1 d . . . . .
H7 H 0.430968 0.508076 0.434330 0.052 Uiso 1 1 calc R U . . .
C6 C 0.3517(3) 0.7172(4) 0.2218(2) 0.0532(9) Uani 1 1 d . . . . .
H6 H 0.299360 0.718656 0.185387 0.064 Uiso 1 1 calc R U . . .
C3 C 0.5087(3) 0.7170(4) 0.3328(2) 0.0542(10) Uani 1 1 d . . . . .
H3 H 0.560062 0.717992 0.369898 0.065 Uiso 1 1 calc R U . . .
C1 C 0.4414(4) 0.7954(4) 0.2146(2) 0.0625(12) Uani 1 1 d . . . . .
H1 H 0.449686 0.849458 0.172461 0.075 Uiso 1 1 calc R U . . .
C2 C 0.5186(3) 0.7946(4) 0.2686(2) 0.0635(12) Uani 1 1 d . . . . .
H2 H 0.578456 0.847142 0.261974 0.076 Uiso 1 1 calc R U . . .
H10 H 0.191(2) 0.708(3) 0.3665(16) 0.025(8) Uiso 1 1 d . . . . .
H11A H 0.093(2) 0.4737(11) 0.4183(16) 0.034(8) Uiso 1 1 d D . . . .
H11B H 0.057(2) 0.555(3) 0.3528(8) 0.036(8) Uiso 1 1 d D . . . .

loop_
_atom_site_aniso_label
_atom_site_aniso_U_11
_atom_site_aniso_U_22
_atom_site_aniso_U_33
_atom_site_aniso_U_23
_atom_site_aniso_U_13
_atom_site_aniso_U_12
I1 0.05972(18) 0.0765(2) 0.04200(16) 0.01874(12) -0.00045(12) -0.00765(13)
O1 0.0617(15) 0.0241(11) 0.0627(16) -0.0018(11) 0.0089(13) 0.0054(10)
C9 0.0406(16) 0.0288(15) 0.0342(16) 0.0039(13) 0.0023(13) -0.0061(13)
C5 0.0504(19) 0.0347(17) 0.0401(18) -0.0071(15) 0.0108(15) 0.0064(15)
C4 0.0456(18) 0.0349(17) 0.0434(18) -0.0021(15) 0.0135(15) 0.0043(14)
C10 0.0384(16) 0.0238(15) 0.0363(17) 0.0027(13) 0.0035(13) -0.0009(13)
C11 0.0420(18) 0.0345(17) 0.046(2) -0.0002(16) -0.0109(15) -0.0039(14)
N1 0.051(2) 0.102(3) 0.060(2) 0.001(2) 0.0136(18) 0.012(2)
C8 0.052(2) 0.0351(17) 0.0420(18) -0.0100(15) -0.0008(16) -0.0012(15)
C12 0.0366(18) 0.069(3) 0.047(2) 0.017(2) -0.0009(16) -0.0110(18)
C7 0.0387(17) 0.0412(19) 0.050(2) 0.0069(16) -0.0004(15) 0.0048(14)
C6 0.069(3) 0.054(2) 0.0357(19) -0.0019(17) 0.0131(17) 0.012(2)
C3 0.049(2) 0.056(2) 0.057(2) -0.0039(19) 0.0172(18) -0.0047(17)
C1 0.083(3) 0.054(2) 0.051(2) 0.0067(19) 0.035(2) 0.004(2)
C2 0.067(3) 0.054(2) 0.070(3) -0.003(2) 0.037(2) -0.010(2)

loop_
_atom_type_symbol
_atom_type_description
_atom_type_scat_dispersion_real
_atom_type_scat_dispersion_imag
_atom_type_scat_source
C C 0.0033 0.0016 'International Tables Vol C Tables 4.2.6.8 and 6.1.1.4'
H H 0.0000 0.0000 'International Tables Vol C Tables 4.2.6.8 and 6.1.1.4'
I I -0.4742 1.8119 'International Tables Vol C Tables 4.2.6.8 and 6.1.1.4'
N N 0.0061 0.0033 'International Tables Vol C Tables 4.2.6.8 and 6.1.1.4'
O O 0.0106 0.0060 'International Tables Vol C Tables 4.2.6.8 and 6.1.1.4'

loop_
_geom_angle_atom_site_label_1
_geom_angle_atom_site_label_2
_geom_angle_atom_site_label_3
_geom_angle
_geom_angle_site_symmetry_1
_geom_angle_site_symmetry_3
_geom_angle_publ_flag
C7 O1 C8 96.5(2) . . ?
I1 C9 H9 109.8 . . ?
C10 C9 I1 116.1(2) . . ?
C10 C9 H9 109.8 . . ?
C7 C9 I1 109.3(2) . . ?
C7 C9 H9 109.8 . . ?
C7 C9 C10 101.7(2) . . ?
C4 C5 C8 104.5(3) . . ?
C6 C5 C4 120.8(3) . . ?
C6 C5 C8 134.5(3) . . ?
C5 C4 C7 104.7(3) . . ?
C3 C4 C5 121.4(3) . . ?
C3 C4 C7 133.8(3) . . ?
C9 C10 H10 107(2) . . ?
C11 C10 C9 118.1(3) . . ?
C11 C10 H10 107(2) . . ?
C8 C10 C9 100.3(3) . . ?
C8 C10 C11 112.7(3) . . ?
C8 C10 H10 111(2) . . ?
C10 C11 H11A 116(2) . . ?
C10 C11 H11B 104.0(19) . . ?
C12 C11 C10 110.2(3) . . ?
C12 C11 H11A 111.7(19) . . ?
C12 C11 H11B 111.1(19) . . ?
H11A C11 H11B 103(3) . . ?
O1 C8 C5 101.7(3) . . ?
O1 C8 C10 101.8(3) . . ?
O1 C8 H8 114.8 . . ?
C5 C8 C10 107.5(3) . . ?
C5 C8 H8 114.8 . . ?
C10 C8 H8 114.8 . . ?
N1 C12 C11 176.7(4) . . ?
O1 C7 C9 101.6(3) . . ?
O1 C7 C4 101.3(3) . . ?
O1 C7 H7 115.1 . . ?
C9 C7 H7 115.1 . . ?
C4 C7 C9 106.8(3) . . ?
C4 C7 H7 115.1 . . ?
C5 C6 H6 121.1 . . ?
C5 C6 C1 117.7(4) . . ?
C1 C6 H6 121.1 . . ?
C4 C3 H3 121.2 . . ?
C4 C3 C2 117.6(4) . . ?
C2 C3 H3 121.2 . . ?
C6 C1 H1 119.3 . . ?
C2 C1 C6 121.3(4) . . ?
C2 C1 H1 119.3 . . ?
C3 C2 H2 119.4 . . ?
C1 C2 C3 121.2(4) . . ?
C1 C2 H2 119.4 . . ?

loop_
_geom_bond_atom_site_label_1
_geom_bond_atom_site_label_2
_geom_bond_distance
_geom_bond_site_symmetry_2
_geom_bond_publ_flag
I1 C9 2.168(3) . ?
O1 C8 1.442(4) . ?
O1 C7 1.442(4) . ?
C9 H9 0.9800 . ?
C9 C10 1.563(4) . ?
C9 C7 1.536(4) . ?
C5 C4 1.388(5) . ?
C5 C8 1.509(5) . ?
C5 C6 1.380(5) . ?
C4 C7 1.519(5) . ?
C4 C3 1.378(5) . ?
C10 C11 1.563(4) . ?
C10 C8 1.549(4) . ?
C10 H10 0.86(3) . ?
C11 C12 1.404(5) . ?
C11 H11A 0.949(2) . ?
C11 H11B 0.949(2) . ?
N1 C12 1.164(5) . ?
C8 H8 0.9800 . ?
C7 H7 0.9800 . ?
C6 H6 0.9300 . ?
C6 C1 1.384(6) . ?
C3 H3 0.9300 . ?
C3 C2 1.385(6) . ?
C1 H1 0.9300 . ?
C1 C2 1.375(6) . ?
C2 H2 0.9300 . ?

loop_
_geom_torsion_atom_site_label_1
_geom_torsion_atom_site_label_2
_geom_torsion_atom_site_label_3
_geom_torsion_atom_site_label_4
_geom_torsion
_geom_torsion_site_symmetry_1
_geom_torsion_site_symmetry_2
_geom_torsion_site_symmetry_3
_geom_torsion_site_symmetry_4
_geom_torsion_publ_flag
I1 C9 C10 C11 4.2(4) . . . . ?
I1 C9 C10 C8 -118.6(2) . . . . ?
I1 C9 C7 O1 88.1(2) . . . . ?
I1 C9 C7 C4 -166.1(2) . . . . ?
C9 C10 C11 C12 73.9(4) . . . . ?
C9 C10 C8 O1 35.4(3) . . . . ?
C9 C10 C8 C5 -71.0(3) . . . . ?
C5 C4 C7 O1 32.4(3) . . . . ?
C5 C4 C7 C9 -73.5(3) . . . . ?
C5 C4 C3 C2 -0.4(5) . . . . ?
C5 C6 C1 C2 -0.7(6) . . . . ?
C4 C5 C8 O1 -33.4(3) . . . . ?
C4 C5 C8 C10 73.1(3) . . . . ?
C4 C5 C6 C1 1.7(5) . . . . ?
C4 C3 C2 C1 1.5(6) . . . . ?
C10 C9 C7 O1 -35.2(3) . . . . ?
C10 C9 C7 C4 70.6(3) . . . . ?
C11 C10 C8 O1 -91.1(3) . . . . ?
C11 C10 C8 C5 162.5(3) . . . . ?
C8 O1 C7 C9 58.2(3) . . . . ?
C8 O1 C7 C4 -51.7(3) . . . . ?
C8 C5 C4 C7 0.6(3) . . . . ?
C8 C5 C4 C3 -176.6(3) . . . . ?
C8 C5 C6 C1 175.4(3) . . . . ?
C8 C10 C11 C12 -169.8(3) . . . . ?
C7 O1 C8 C5 52.4(3) . . . . ?
C7 O1 C8 C10 -58.5(3) . . . . ?
C7 C9 C10 C11 122.7(3) . . . . ?
C7 C9 C10 C8 -0.1(3) . . . . ?
C7 C4 C3 C2 -176.5(4) . . . . ?
C6 C5 C4 C7 175.9(3) . . . . ?
C6 C5 C4 C3 -1.2(5) . . . . ?
C6 C5 C8 O1 152.3(4) . . . . ?
C6 C5 C8 C10 -101.2(4) . . . . ?
C6 C1 C2 C3 -0.9(6) . . . . ?
C3 C4 C7 O1 -151.1(4) . . . . ?
C3 C4 C7 C9 103.0(4) . . . . ?
